data_2233347
loop_
_publ_author_name
'Helliwell, Madeleine'
'Baradarani, Mehdi M.'
'Mohammadnejadaghdam, Razieh'
'Afghan, Arash'
'Joule, John A.'

_publ_section_title
;
 2-[(<i>Z</i>)-4,7-Dichloro-3,3-dimethyl-2,3-dihydro-1<i>H</i>-indol-2-ylidene]-3-oxopropanenitrile
;
_journal_coeditor_code ZQ2144
_journal_issue 1
_journal_name_full 'Acta Crystallographica Section E'
_journal_page_first o233
_journal_paper_doi 10.1107/S1600536811053906
_journal_volume 68
_journal_year 2012
_chemical_formula_moiety 'C13 H10 Cl2 N2 O'
_chemical_formula_sum 'C13 H10 Cl2 N2 O'
_chemical_formula_weight 281.13
_chemical_name_systematic
;
2-[(<i>Z</i>)-4,7-Dichloro-3,3-dimethyl-2,3-dihydro-1<i>H</i>-indol-2-
ylidene]-3-oxopropanenitrile
;
_space_group_IT_number 2
_symmetry_cell_setting triclinic
_symmetry_space_group_name_Hall '-P 1'
_symmetry_space_group_name_H-M 'P -1'
_atom_sites_solution_hydrogens geom
_atom_sites_solution_primary direct
_atom_sites_solution_secondary difmap
_cell_angle_alpha 105.151(2)
_cell_angle_beta 104.855(2)
_cell_angle_gamma 95.296(2)
_cell_formula_units_Z 2
_cell_length_a 7.0535(8)
_cell_length_b 7.9455(10)
_cell_length_c 12.2883(15)
_cell_measurement_reflns_used 954
_cell_measurement_temperature 100(2)
_cell_measurement_theta_max 26.61
_cell_measurement_theta_min 2.69
_cell_volume 633.09(13)
_computing_cell_refinement 'SAINT (Bruker, 2002)'
_computing_data_collection 'SMART (Bruker, 2001)'
_computing_data_reduction 'SAINT (Bruker, 2002)'
_computing_molecular_graphics 'SHELXTL (Sheldrick, 2008)'
_computing_publication_material 'SHELXTL (Sheldrick, 2008)'
_computing_structure_refinement 'SHELXL97 (Sheldrick, 2008)'
_computing_structure_solution 'SHELXS97 (Sheldrick, 2008)'
_diffrn_ambient_temperature 100(2)
_diffrn_measured_fraction_theta_full 0.973
_diffrn_measured_fraction_theta_max 0.973
_diffrn_measurement_device_type 'Bruker SMART CCD area-detector'
_diffrn_measurement_method 'phi and omega scans'
_diffrn_radiation_monochromator graphite
_diffrn_radiation_source 'fine-focus sealed tube'
_diffrn_radiation_type MoK\a
_diffrn_radiation_wavelength 0.71073
_diffrn_reflns_av_R_equivalents 0.0363
_diffrn_reflns_av_sigmaI/netI 0.0585
_diffrn_reflns_limit_h_max 8
_diffrn_reflns_limit_h_min -7
_diffrn_reflns_limit_k_max 7
_diffrn_reflns_limit_k_min -9
_diffrn_reflns_limit_l_max 14
_diffrn_reflns_limit_l_min -13
_diffrn_reflns_number 3237
_diffrn_reflns_theta_full 25.35
_diffrn_reflns_theta_max 25.35
_diffrn_reflns_theta_min 1.80
_exptl_absorpt_coefficient_mu 0.500
_exptl_absorpt_correction_T_max 1.000
_exptl_absorpt_correction_T_min 0.724
_exptl_absorpt_correction_type multi-scan
_exptl_absorpt_process_details '(SADABS; Bruker, 2001)'
_exptl_crystal_colour colourless
_exptl_crystal_density_diffrn 1.475
_exptl_crystal_density_method 'not measured'
_exptl_crystal_description irregular
_exptl_crystal_F_000 288
_exptl_crystal_size_max 0.60
_exptl_crystal_size_mid 0.60
_exptl_crystal_size_min 0.40
_refine_diff_density_max 0.365
_refine_diff_density_min -0.333
_refine_ls_extinction_method none
_refine_ls_goodness_of_fit_ref 1.048
_refine_ls_hydrogen_treatment mixed
_refine_ls_matrix_type full
_refine_ls_number_parameters 169
_refine_ls_number_reflns 2268
_refine_ls_number_restraints 0
_refine_ls_restrained_S_all 1.048
_refine_ls_R_factor_all 0.0503
_refine_ls_R_factor_gt 0.0463
_refine_ls_shift/su_max 0.000
_refine_ls_shift/su_mean 0.000
_refine_ls_structure_factor_coef Fsqd
_refine_ls_weighting_details 'calc w=1/[\s^2^(Fo^2^)+(0.0661P)^2^+0.3121P] where P=(Fo^2^+2Fc^2^)/3'
_refine_ls_weighting_scheme calc
_refine_ls_wR_factor_gt 0.1227
_refine_ls_wR_factor_ref 0.1265
_reflns_number_gt 2028
_reflns_number_total 2268
_reflns_threshold_expression I>2sigma(I)
_cod_data_source_file zq2144.cif
_cod_data_source_block I
_cod_database_code 2233347
_cod_database_fobs_code 2233347

loop_
_symmetry_equiv_pos_as_xyz
'x, y, z'
'-x, -y, -z'

loop_
_atom_site_type_symbol
_atom_site_label
_atom_site_fract_x
_atom_site_fract_y
_atom_site_fract_z
_atom_site_U_iso_or_equiv
_atom_site_adp_type
_atom_site_calc_flag
_atom_site_refinement_flags
_atom_site_occupancy
_atom_site_symmetry_multiplicity
Cl Cl2 1.27782(8) 0.70384(7) 0.97251(5) 0.0315(2) Uani d . 1 1
Cl Cl1 0.74564(9) 0.06883(7) 0.53899(5) 0.0352(2) Uani d . 1 1
O O1 0.2509(2) 0.4169(2) 0.53396(14) 0.0312(4) Uani d . 1 1
N N1 0.6292(3) 0.4367(2) 0.65761(17) 0.0229(4) Uani d . 1 1
N N2 0.4289(3) 1.0032(3) 0.7934(2) 0.0421(6) Uani d . 1 1
C C1 0.8201(3) 0.3982(3) 0.69974(19) 0.0226(5) Uani d . 1 1
C C2 0.8935(3) 0.2435(3) 0.6587(2) 0.0246(5) Uani d . 1 1
C C3 1.0883(3) 0.2341(3) 0.7155(2) 0.0264(5) Uani d . 1 1
H H3 1.1416 0.1333 0.6900 0.032 Uiso calc R 1 1
C C4 1.2042(3) 0.3757(3) 0.8108(2) 0.0265(5) Uani d . 1 1
H H4 1.3336 0.3674 0.8489 0.032 Uiso calc R 1 1
C C5 1.1276(3) 0.5315(3) 0.85021(19) 0.0233(5) Uani d . 1 1
C C6 0.9348(3) 0.5444(3) 0.79314(19) 0.0222(5) Uani d . 1 1
C C7 0.8125(3) 0.6947(3) 0.80972(19) 0.0225(5) Uani d . 1 1
C C8 0.6153(3) 0.6045(3) 0.71454(19) 0.0225(5) Uani d . 1 1
C C9 0.9066(3) 0.8550(3) 0.7818(2) 0.0278(5) Uani d . 1 1
H H9A 0.9145 0.8194 0.7024 0.042 Uiso calc R 1 1
H H9B 1.0379 0.8997 0.8353 0.042 Uiso calc R 1 1
H H9C 0.8261 0.9459 0.7902 0.042 Uiso calc R 1 1
C C10 0.7818(4) 0.7484(3) 0.9349(2) 0.0298(5) Uani d . 1 1
H H10A 0.6960 0.8355 0.9390 0.045 Uiso calc R 1 1
H H10B 0.9082 0.7970 0.9932 0.045 Uiso calc R 1 1
H H10C 0.7224 0.6460 0.9494 0.045 Uiso calc R 1 1
C C11 0.4428(3) 0.6762(3) 0.68668(19) 0.0249(5) Uani d . 1 1
C C12 0.4373(3) 0.8573(3) 0.7470(2) 0.0295(5) Uani d . 1 1
C C13 0.2650(3) 0.5725(3) 0.5954(2) 0.0280(5) Uani d . 1 1
H H13 0.1531 0.6262 0.5818 0.034 Uiso calc R 1 1
H H1N 0.528(4) 0.371(4) 0.599(2) 0.033(7) Uiso d . 1 1

loop_
_atom_site_aniso_label
_atom_site_aniso_U_11
_atom_site_aniso_U_22
_atom_site_aniso_U_33
_atom_site_aniso_U_12
_atom_site_aniso_U_13
_atom_site_aniso_U_23
Cl2 0.0233(3) 0.0289(3) 0.0350(4) 0.0044(2) 0.0003(2) 0.0051(2)
Cl1 0.0351(4) 0.0219(3) 0.0396(4) 0.0050(2) 0.0025(3) 0.0021(2)
O1 0.0254(9) 0.0304(9) 0.0331(9) 0.0027(7) 0.0033(7) 0.0075(7)
N1 0.0186(9) 0.0207(9) 0.0273(10) 0.0042(7) 0.0030(8) 0.0070(7)
N2 0.0358(12) 0.0330(12) 0.0495(13) 0.0176(9) 0.0022(10) 0.0045(10)
C1 0.0215(11) 0.0220(10) 0.0280(11) 0.0062(8) 0.0082(9) 0.0117(9)
C2 0.0260(11) 0.0200(10) 0.0283(11) 0.0047(9) 0.0077(9) 0.0082(9)
C3 0.0259(12) 0.0230(11) 0.0358(12) 0.0108(9) 0.0113(10) 0.0132(9)
C4 0.0213(11) 0.0296(11) 0.0341(12) 0.0092(9) 0.0085(9) 0.0163(9)
C5 0.0213(11) 0.0223(10) 0.0258(11) 0.0032(8) 0.0052(9) 0.0081(9)
C6 0.0226(11) 0.0204(10) 0.0266(11) 0.0055(8) 0.0086(9) 0.0103(8)
C7 0.0211(11) 0.0205(10) 0.0265(11) 0.0068(8) 0.0063(9) 0.0073(8)
C8 0.0227(11) 0.0206(10) 0.0259(11) 0.0037(8) 0.0081(9) 0.0091(8)
C9 0.0262(12) 0.0201(10) 0.0383(13) 0.0054(9) 0.0084(10) 0.0110(9)
C10 0.0266(12) 0.0346(12) 0.0278(12) 0.0098(10) 0.0071(9) 0.0077(9)
C11 0.0232(11) 0.0259(11) 0.0295(12) 0.0087(9) 0.0090(9) 0.0119(9)
C12 0.0211(11) 0.0326(13) 0.0338(12) 0.0110(9) 0.0035(9) 0.0101(10)
C13 0.0224(11) 0.0342(12) 0.0305(12) 0.0078(9) 0.0074(9) 0.0143(10)

loop_
_atom_type_symbol
_atom_type_description
_atom_type_scat_dispersion_real
_atom_type_scat_dispersion_imag
_atom_type_scat_source
C C 0.0033 0.0016 'International Tables Vol C Tables 4.2.6.8 and 6.1.1.4'
H H 0.0000 0.0000 'International Tables Vol C Tables 4.2.6.8 and 6.1.1.4'
N N 0.0061 0.0033 'International Tables Vol C Tables 4.2.6.8 and 6.1.1.4'
Cl Cl 0.1484 0.1585 'International Tables Vol C Tables 4.2.6.8 and 6.1.1.4'
O O 0.0106 0.0060 'International Tables Vol C Tables 4.2.6.8 and 6.1.1.4'

loop_
_geom_angle_atom_site_label_1
_geom_angle_atom_site_label_2
_geom_angle_atom_site_label_3
_geom_angle
C8 N1 C1 111.42(18)
C8 N1 H1N 119.7(18)
C1 N1 H1N 128.7(18)
C2 C1 C6 123.2(2)
C2 C1 N1 128.0(2)
C6 C1 N1 108.87(18)
C3 C2 C1 117.9(2)
C3 C2 Cl1 121.11(17)
C1 C2 Cl1 120.99(17)
C2 C3 C4 120.1(2)
C2 C3 H3 119.9
C4 C3 H3 119.9
C3 C4 C5 121.0(2)
C3 C4 H4 119.5
C5 C4 H4 119.5
C6 C5 C4 119.5(2)
C6 C5 Cl2 121.27(16)
C4 C5 Cl2 119.19(17)
C5 C6 C1 118.17(19)
C5 C6 C7 132.44(19)
C1 C6 C7 109.38(18)
C8 C7 C6 100.22(16)
C8 C7 C9 110.43(18)
C6 C7 C9 110.65(17)
C8 C7 C10 111.05(18)
C6 C7 C10 112.45(17)
C9 C7 C10 111.53(18)
N1 C8 C11 122.6(2)
N1 C8 C7 110.02(18)
C11 C8 C7 127.41(19)
C7 C9 H9A 109.5
C7 C9 H9B 109.5
H9A C9 H9B 109.5
C7 C9 H9C 109.5
H9A C9 H9C 109.5
H9B C9 H9C 109.5
C7 C10 H10A 109.5
C7 C10 H10B 109.5
H10A C10 H10B 109.5
C7 C10 H10C 109.5
H10A C10 H10C 109.5
H10B C10 H10C 109.5
C8 C11 C12 120.6(2)
C8 C11 C13 121.2(2)
C12 C11 C13 118.26(19)
N2 C12 C11 178.4(3)
O1 C13 C11 125.0(2)
O1 C13 H13 117.5
C11 C13 H13 117.5

loop_
_geom_bond_atom_site_label_1
_geom_bond_atom_site_label_2
_geom_bond_distance
Cl2 C5 1.760(2)
Cl1 C2 1.749(2)
O1 C13 1.249(3)
N1 C8 1.359(3)
N1 C1 1.406(3)
N1 H1N 0.88(3)
N2 C12 1.165(3)
C1 C2 1.400(3)
C1 C6 1.405(3)
C2 C3 1.392(3)
C3 C4 1.399(3)
C3 H3 0.9300
C4 C5 1.415(3)
C4 H4 0.9300
C5 C6 1.388(3)
C6 C7 1.538(3)
C7 C8 1.536(3)
C7 C9 1.540(3)
C7 C10 1.561(3)
C8 C11 1.393(3)
C9 H9A 0.9600
C9 H9B 0.9600
C9 H9C 0.9600
C10 H10A 0.9600
C10 H10B 0.9600
C10 H10C 0.9600
C11 C12 1.446(3)
C11 C13 1.454(3)
C13 H13 0.9300

loop_
_geom_hbond_atom_site_label_D
_geom_hbond_atom_site_label_H
_geom_hbond_atom_site_label_A
_geom_hbond_site_symmetry_A
_geom_hbond_distance_DH
_geom_hbond_distance_HA
_geom_hbond_distance_DA
_geom_hbond_angle_DHA
C3 H3 N2 1_645 0.93 2.56 3.256(3) 132.2
C10 H10B Cl2 . 0.96 2.83 3.473(2) 125.3
N1 H1N O1 . 0.88(3) 2.02(3) 2.678(3) 131(2)

loop_
_geom_torsion_atom_site_label_1
_geom_torsion_atom_site_label_2
_geom_torsion_atom_site_label_3
_geom_torsion_atom_site_label_4
_geom_torsion
C8 N1 C1 C2 -176.3(2)
C8 N1 C1 C6 3.2(2)
C6 C1 C2 C3 1.4(3)
N1 C1 C2 C3 -179.2(2)
C6 C1 C2 Cl1 -177.94(16)
N1 C1 C2 Cl1 1.5(3)
C1 C2 C3 C4 0.4(3)
Cl1 C2 C3 C4 179.71(16)
C2 C3 C4 C5 -0.9(3)
C3 C4 C5 C6 -0.3(3)
C3 C4 C5 Cl2 178.64(17)
C4 C5 C6 C1 2.0(3)
Cl2 C5 C6 C1 -176.95(15)
C4 C5 C6 C7 -176.9(2)
Cl2 C5 C6 C7 4.2(3)
C2 C1 C6 C5 -2.6(3)
N1 C1 C6 C5 177.89(18)
C2 C1 C6 C7 176.50(19)
N1 C1 C6 C7 -3.0(2)
C5 C6 C7 C8 -179.3(2)
C1 C6 C7 C8 1.8(2)
C5 C6 C7 C9 64.1(3)
C1 C6 C7 C9 -114.8(2)
C5 C6 C7 C10 -61.3(3)
C1 C6 C7 C10 119.75(19)
C1 N1 C8 C11 178.22(19)
C1 N1 C8 C7 -2.0(2)
C6 C7 C8 N1 0.1(2)
C9 C7 C8 N1 116.83(19)
C10 C7 C8 N1 -118.90(19)
C6 C7 C8 C11 179.9(2)
C9 C7 C8 C11 -63.4(3)
C10 C7 C8 C11 60.9(3)
N1 C8 C11 C12 -177.9(2)
C7 C8 C11 C12 2.3(3)
N1 C8 C11 C13 1.2(3)
C7 C8 C11 C13 -178.6(2)
C8 C11 C13 O1 -1.5(3)
C12 C11 C13 O1 177.7(2)

loop_
_cod_related_entry_id
_cod_related_entry_database
_cod_related_entry_code
1 ChemSpider 30657380
